data_7713090
loop_
_publ_author_name
'Kaniewska-Laskowska, Kinga'
'Czapla, Marcin'
'Chojnacki, Jaros\/law'
'Grubba, Rafa\/l'

_publ_section_title
;
 Application of nonmetallic frustrated cations in the activation of small
 molecules
;
_journal_name_full 'Dalton Transactions'
_journal_paper_doi 10.1039/D3DT01433A
_journal_year 2023
_chemical_formula_moiety 'C16 Al F36 O4 -, C23 H40 B N3 O P +'
_chemical_formula_sum 'C39 H40 Al B F36 N3 O5 P'
_chemical_formula_weight 1383.50
_chemical_properties_physical Air-sensitive
_space_group_crystal_system monoclinic
_space_group_IT_number 14
_space_group_name_Hall '-P 2ybc'
_space_group_name_H-M_alt 'P 1 21/c 1'
_atom_sites_solution_hydrogens geom
_atom_sites_solution_primary dual
_atom_sites_solution_secondary difmap
_audit_creation_date 2023-02-06
_audit_creation_method
;
Olex2 1.2
(compiled 2018.05.29 svn.r3508 for OlexSys, GUI svn.r5506)
;
_audit_update_record
;
2023-02-06 deposited with the CCDC.	2023-05-17 downloaded from the CCDC.
;
_cell_angle_alpha 90
_cell_angle_beta 94.220(6)
_cell_angle_gamma 90
_cell_formula_units_Z 4
_cell_length_a 14.2923(11)
_cell_length_b 27.525(3)
_cell_length_c 14.8101(11)
_cell_measurement_reflns_used 56692
_cell_measurement_temperature 120(2)
_cell_measurement_theta_max 29.65
_cell_measurement_theta_min 2.06
_cell_volume 5810.4(9)
_computing_cell_refinement 'X-Area Recipe 1.34.0.0 (STOE, 2019)'
_computing_data_collection 'X-Area WinXpose 2.0.22.0 (STOE, 2016)'
_computing_data_reduction 'X-Area Integrate 1.77.0.0 (STOE, 2019) X-Area X-Red32 1.65.0.0 (STOE, 2018)'
_computing_molecular_graphics 'Olex2 (Dolomanov et al., 2009)'
_computing_publication_material 'Olex2 (Dolomanov et al., 2009)'
_computing_structure_refinement 'ShelXL (Sheldrick, 2015)'
_diffrn_ambient_temperature 120.0
_diffrn_detector_area_resol_mean 6.67
_diffrn_measured_fraction_theta_full 0.999
_diffrn_measured_fraction_theta_max 0.999
_diffrn_measurement_device_type 'STOE IPDS 2T'
_diffrn_measurement_method 'rotation method, \w scans'
_diffrn_radiation_type MoK\a
_diffrn_radiation_wavelength 0.71073
_diffrn_reflns_av_R_equivalents 0.0433
_diffrn_reflns_av_unetI/netI 0.0270
_diffrn_reflns_Laue_measured_fraction_full 0.999
_diffrn_reflns_Laue_measured_fraction_max 0.999
_diffrn_reflns_limit_h_max 17
_diffrn_reflns_limit_h_min -17
_diffrn_reflns_limit_k_max 33
_diffrn_reflns_limit_k_min -33
_diffrn_reflns_limit_l_max 17
_diffrn_reflns_limit_l_min -17
_diffrn_reflns_number 50956
_diffrn_reflns_point_group_measured_fraction_full 0.999
_diffrn_reflns_point_group_measured_fraction_max 0.999
_diffrn_reflns_theta_full 25.242
_diffrn_reflns_theta_max 25.399
_diffrn_reflns_theta_min 2.186
_diffrn_source 'GeniX Mo, 0.05 x 0.05 mm2 microfocus'
_exptl_absorpt_coefficient_mu 0.220
_exptl_absorpt_correction_type none
_exptl_crystal_colour colourless
_exptl_crystal_colour_primary colourless
_exptl_crystal_density_diffrn 1.582
_exptl_crystal_density_method 'not measured'
_exptl_crystal_description needle
_exptl_crystal_F_000 2768
_exptl_crystal_size_max 0.43
_exptl_crystal_size_mid 0.14
_exptl_crystal_size_min 0.07
_refine_diff_density_max 1.204
_refine_diff_density_min -0.897
_refine_diff_density_rms 0.095
_refine_ls_extinction_method none
_refine_ls_goodness_of_fit_ref 1.019
_refine_ls_hydrogen_treatment constr
_refine_ls_matrix_type full
_refine_ls_number_parameters 1009
_refine_ls_number_reflns 10678
_refine_ls_number_restraints 358
_refine_ls_restrained_S_all 1.064
_refine_ls_R_factor_all 0.1245
_refine_ls_R_factor_gt 0.0981
_refine_ls_shift/su_max 0.001
_refine_ls_shift/su_mean 0.000
_refine_ls_structure_factor_coef Fsqd
_refine_ls_weighting_details 'w=1/[\s^2^(Fo^2^)+(0.1061P)^2^+29.3358P] where P=(Fo^2^+2Fc^2^)/3'
_refine_ls_weighting_scheme calc
_refine_ls_wR_factor_gt 0.2376
_refine_ls_wR_factor_ref 0.2643
_reflns_Friedel_coverage 0.000
_reflns_number_gt 8106
_reflns_number_total 10678
_reflns_threshold_expression 'I > 2\s(I)'
_cod_data_source_file d3dt01433a2.cif
_cod_data_source_block 6
_cod_original_cell_volume 5810.3(8)
_cod_database_code 7713090
_shelx_shelxl_version_number 2018/3
_shelx_space_group_comment
;
The symmetry employed for this shelxl refinement is uniquely defined
by the following loop, which should always be used as a source of
symmetry information in preference to the above space-group names.
They are only intended as comments.
;
_shelx_estimated_absorpt_t_max 0.985
_shelx_estimated_absorpt_t_min 0.911
_olex2_refinement_description
;
1. Fixed Uiso
 At 1.2 times of:
  All C(H) groups
 At 1.5 times of:
  All C(H,H,H) groups
2. Restrained distances
 C37A-F28A = C37A-F30A
 1.45 with sigma of 0.02
 C39A-F34A = C39A-F35A = C39A-F36A
 1.45 with sigma of 0.02
 C37A-C38A = C38A-C39A = C39A-C37A
 2.53 with sigma of 0.02
 C36-C37 = C36-C38 = C36-C39
 1.45 with sigma of 0.02
 F10-C29 = F10A-C29A = F11-C29 = F11A-C29A = F12-C29 = F12A-C29A
 1.33 with sigma of 0.02
 F16-C31 = F16A-C31A = F17-C31 = F17A-C31A = F18-C31 = F18A-C31A
 1.33 with sigma of 0.02
 C28-C29 = C28A-C29A = C28-C30 = C28A-C30A = C28-C31 = C28A-C31A
 1.45 with sigma of 0.02
 O3-C28 = O3A-C28A
 1.32 with sigma of 0.02
 O3-C29 = O3-C30 = O3-C31
 2.32 with sigma of 0.02
 C37-F28 = C37-F29 = C37-F30
 1.45 with sigma of 0.02
 C38-F31 = C38-F32 = C38-F33
 1.45 with sigma of 0.02
 C39-F34 = C39-F35 = C39-F36
 1.45 with sigma of 0.02
 C37-C38 = C38-C39 = C39-C37
 2.53 with sigma of 0.02
 C36-C37 = C36-C38 = C36-C39 = C36A-C37A = C36A-C38A = C36A-C39A
 1.54 with sigma of 0.02
 F13-C30 = F13A-C30A = F14-C30 = F14A-C30A = F15-C30 = F15A-C30A
 1.33 with sigma of 0.02
 O5-C37 = O5-C38 = O5-C39
 2.32 with sigma of 0.02
 O5A-C37A = O5A-C38A = O5A-C39A
 2.32 with sigma of 0.02
 O5B-C37B = O5B-C38B = O5B-C39B
 2.32 with sigma of 0.02
 F13A-F14A = F14A-F15A = F15A-F13A
 2.13 with sigma of 0.02
 F28A-F29A = F29A-F30A = F30A-F28A
 2.13 with sigma of 0.02
 F31A-F32A = F32A-F33A = F33A-F31A
 2.13 with sigma of 0.02
 F34A-F35A = F35A-F36A = F36A-F34A
 2.13 with sigma of 0.02
 F40B-F41B = F41B-F42B = F42B-F40B
 2.13 with sigma of 0.02
 F43B-F44B = F44B-F45B = F45B-F43B
 2.13 with sigma of 0.02
 F46B-F47B = F47B-F48B = F48B-F46B
 2.13 with sigma of 0.02
 C37B-F40B = C37B-F41B = C37B-F42B
 1.33 with sigma of 0.02
 C38B-F43B = C38B-F44B = C38B-F45B
 1.33 with sigma of 0.02
 C39B-F46B = C39B-F47B = C39B-F48B
 1.33 with sigma of 0.02
 O5-C36 = O5A-C36A = O5B-C36B
 1.32 with sigma of 0.02
 C29-C30 = C30-C31 = C31-C29 = C29A-C30A = C30A-C31A = C31A-C29A
 2.54 with sigma of 0.02
 C29B-C30B = C30B-C31B = C31B-C29B
 2.54 with sigma of 0.02
 O3B-C29B = O3B-C30B = O3B-C31B
 2.35 with sigma of 0.02
 O3A-C29A = O3A-C30A = O3A-C31A
 2.35 with sigma of 0.02
 F16-C31 \\sim F16A-C31A \\sim F18-C31 \\sim F17A-C31A \\sim F17-C31 \\sim
F18A-C31A
 with sigma of 0.02
 Al1-O2 \\sim Al1-O3 \\sim Al1-O3A \\sim Al1-O3B \\sim Al1-O4 \\sim Al1-O5
\\sim Al1-O5A
 with sigma of 0.02
 C36B-F45B \\sim C36B-F44B \\sim C36B-F43B \\sim C36B-F42B \\sim C36B-F41B
\\sim C36B-F40B
 with sigma of 0.01
 C28A-F10A \\sim C28A-F11A \\sim C28A-F12A \\sim C28A-F13A \\sim C28A-F14A
\\sim C28A-F15A
 with sigma of 0.01
 C28A-F16A \\sim C28A-F17A \\sim C28A-F18A
 with sigma of 0.01
 C29-F10 \\sim C29-F11 \\sim C29-F12 \\sim C29A-F10A \\sim C29A-F11A \\sim
C29A-F12A
 with sigma of 0.02
 C29-F10 \\sim C29-F11 \\sim C29-F12 \\sim C29B-F10B \\sim C29B-F11B \\sim
C29B-F12B
 with sigma of 0.02
 C30-F13 \\sim C30-F14 \\sim C30-F15 \\sim C30A-F13A \\sim C30A-F14A \\sim
C30A-F15A
 with sigma of 0.02
 C30-F13 \\sim C30-F14 \\sim C30-F15 \\sim C30B-F13B \\sim C30B-F14B \\sim
C30B-F15B
 with sigma of 0.02
 C31-F16 \\sim C31-F17 \\sim C31-F18 \\sim C31A-F16A \\sim C31A-F17A \\sim
C31A-F18A
 with sigma of 0.02
 C31-F16 \\sim C31-F17 \\sim C31-F18 \\sim C31B-F16B \\sim C31B-F17B \\sim
C31B-F18B
 with sigma of 0.02
3. Uiso/Uaniso restraints and constraints
O3 \\sim O3A \\sim O3B: within 2A with sigma of 0.04 and sigma for terminal
atoms of 0.08
F4 \\sim F5 \\sim F6: within 3A with sigma of 0.01 and sigma for terminal atoms
of 0.02
F30 \\sim F31 \\sim F32: within 3.5A with sigma of 0.01 and sigma for terminal
atoms of 0.02
C28 \\sim C29 \\sim C30 \\sim C31: within 3.5A with sigma of 0.01 and sigma for
terminal atoms of 0.02
4. Others
 1*[Sof(F28)+Sof(F29)+Sof(F30)+Sof(F31)+Sof(F32)+Sof(F33)+Sof(F34)+Sof(F35)+
 Sof(F36)+Sof(O5)+Sof(C36)+Sof(C37)+Sof(C38)+Sof(C39)]+1*[Sof(F28A)+Sof(F29A)+
 Sof(F30A)+Sof(F31A)+Sof(F32A)+Sof(F33A)+Sof(F34A)+Sof(F35A)+Sof(F36A)+Sof(O5A)+
 Sof(C36A)+Sof(C37A)+Sof(C38A)+Sof(C39A)]+1*[Sof(F40B)+Sof(F41B)+Sof(F42B)+
 Sof(F43B)+Sof(F44B)+Sof(F45B)+Sof(F46B)+Sof(F47B)+Sof(F48B)+Sof(O5B)+Sof(C36B)+
 Sof(C37B)+Sof(C38B)+Sof(C39B)]=1 with esd of 0.0001
 1*[Sof(F10)+Sof(F11)+Sof(F12)+Sof(F13)+Sof(F14)+Sof(F15)+Sof(F16)+Sof(F17)+
 Sof(F18)+Sof(O3)+Sof(C28)+Sof(C29)+Sof(C30)+Sof(C31)]+1*[Sof(F10A)+Sof(F11A)+
 Sof(F12A)+Sof(F13A)+Sof(F14A)+Sof(F15A)+Sof(F16A)+Sof(F17A)+Sof(F18A)+Sof(O3A)+
 Sof(C28A)+Sof(C29A)+Sof(C30A)+Sof(C31A)]+1*[Sof(F10B)+Sof(F11B)+Sof(F12B)+
 Sof(F13B)+Sof(F14B)+Sof(F15B)+Sof(F16B)+Sof(F17B)+Sof(F18B)+Sof(O3B)+Sof(C28B)+
 Sof(C29B)+Sof(C30B)+Sof(C31B)]=1 with esd of 0.0001
 Sof(C17A)=Sof(H17D)=Sof(H17E)=Sof(H17F)=Sof(C18A)=Sof(H18D)=Sof(H18E)=
 Sof(H18F)=Sof(C19A)=Sof(H19D)=Sof(H19E)=Sof(H19F)=1-FVAR(1)
 Sof(C17)=Sof(H17A)=Sof(H17B)=Sof(H17C)=Sof(C18)=Sof(H18A)=Sof(H18B)=Sof(H18C)=
 Sof(C19)=Sof(H19A)=Sof(H19B)=Sof(H19C)=FVAR(1)
 Sof(F10)=Sof(F11)=Sof(F12)=Sof(F13)=Sof(F14)=Sof(F15)=Sof(F16)=Sof(F17)=
 Sof(F18)=Sof(O3)=Sof(C28)=Sof(C29)=Sof(C30)=Sof(C31)=FVAR(2)
 Sof(F28)=Sof(F29)=Sof(F30)=Sof(F31)=Sof(F32)=Sof(F33)=Sof(F34)=Sof(F35)=
 Sof(F36)=Sof(O5)=Sof(C36)=Sof(C37)=Sof(C38)=Sof(C39)=FVAR(3)
 Sof(F28A)=Sof(F29A)=Sof(F30A)=Sof(F31A)=Sof(F32A)=Sof(F33A)=Sof(F34A)=
 Sof(F35A)=Sof(F36A)=Sof(O5A)=Sof(C36A)=Sof(C37A)=Sof(C38A)=Sof(C39A)=FVAR(4)
 Sof(F40B)=Sof(F41B)=Sof(F42B)=Sof(F43B)=Sof(F44B)=Sof(F45B)=Sof(F46B)=
 Sof(F47B)=Sof(F48B)=Sof(O5B)=Sof(C36B)=Sof(C37B)=Sof(C38B)=Sof(C39B)=FVAR(5)
 Sof(F10A)=Sof(F11A)=Sof(F12A)=Sof(F13A)=Sof(F14A)=Sof(F15A)=Sof(F16A)=
 Sof(F17A)=Sof(F18A)=Sof(O3A)=Sof(C28A)=Sof(C29A)=Sof(C30A)=Sof(C31A)=FVAR(6)
 Sof(F10B)=Sof(F11B)=Sof(F12B)=Sof(F13B)=Sof(F14B)=Sof(F15B)=Sof(F16B)=
 Sof(F17B)=Sof(F18B)=Sof(O3B)=Sof(C28B)=Sof(C29B)=Sof(C30B)=Sof(C31B)=FVAR(7)
 Fixed Uiso: F15A(0.05) F34A(0.089) F48B(0.11449)
5.a Ternary CH refined with riding coordinates:
 C10(H10), C13(H13)
5.b Aromatic/amide H refined with riding coordinates:
 C5(H5), C6(H6), C7(H7), C8(H8), C9(H9)
5.c Idealised Me refined as rotating group:
 C3(H3A,H3B,H3C), C11(H11A,H11B,H11C), C12(H12A,H12B,H12C), C14(H14A,H14B,
 H14C), C15(H15A,H15B,H15C), C17(H17A,H17B,H17C), C17A(H17D,H17E,H17F),
 C18(H18A,H18B,H18C), C18A(H18D,H18E,H18F), C19(H19A,H19B,H19C), C19A(H19D,H19E,
 H19F), C21(H21A,H21B,H21C), C22(H22A,H22B,H22C), C23(H23A,H23B,H23C)
;
_olex2_submission_special_instructions 'No special instructions were received'

loop_
_space_group_symop_operation_xyz
'x, y, z'
'-x, y+1/2, -z+1/2'
'-x, -y, -z'
'x, -y-1/2, z-1/2'

loop_
_atom_site_label
_atom_site_type_symbol
_atom_site_fract_x
_atom_site_fract_y
_atom_site_fract_z
_atom_site_U_iso_or_equiv
_atom_site_adp_type
_atom_site_occupancy
_atom_site_site_symmetry_order
_atom_site_calc_flag
_atom_site_refinement_flags_posn
_atom_site_refinement_flags_adp
_atom_site_refinement_flags_occupancy
_atom_site_disorder_assembly
_atom_site_disorder_group
P1 P 0.77862(8) 0.52836(4) 0.36416(7) 0.0248(3) Uani 1 1 d . . . . .
O1 O 0.8722(3) 0.53978(13) 0.5229(2) 0.0467(10) Uani 1 1 d . . . . .
N1 N 0.8488(2) 0.61239(13) 0.4485(2) 0.0247(8) Uani 1 1 d . . . . .
N2 N 0.8067(3) 0.61272(14) 0.2804(2) 0.0304(8) Uani 1 1 d . . . . .
N3 N 0.7738(3) 0.68528(14) 0.3686(2) 0.0285(8) Uani 1 1 d . . . . .
C1 C 0.8419(3) 0.56356(17) 0.4581(3) 0.0285(9) Uani 1 1 d . . . . .
C2 C 0.7927(3) 0.56835(18) 0.2640(3) 0.0319(10) Uani 1 1 d . . . . .
C3 C 0.7869(5) 0.5479(2) 0.1695(3) 0.0515(15) Uani 1 1 d . . . . .
H3A H 0.840697 0.526512 0.162531 0.077 Uiso 1 1 calc GR . . . .
H3B H 0.787712 0.574589 0.125721 0.077 Uiso 1 1 calc GR . . . .
H3C H 0.728642 0.529383 0.158753 0.077 Uiso 1 1 calc GR . . . .
C4 C 0.9078(3) 0.63702(16) 0.5188(3) 0.0282(9) Uani 1 1 d . . . . .
C5 C 0.9842(3) 0.66310(18) 0.4944(3) 0.0355(11) Uani 1 1 d . . . . .
H5 H 0.997148 0.665278 0.432573 0.043 Uiso 1 1 calc R . . . .
C6 C 1.0423(4) 0.68621(18) 0.5603(4) 0.0444(13) Uani 1 1 d . . . . .
H6 H 1.094818 0.704446 0.543862 0.053 Uiso 1 1 calc R . . . .
C7 C 1.0229(4) 0.68244(19) 0.6505(4) 0.0473(14) Uani 1 1 d . . . . .
H7 H 1.062790 0.697774 0.696028 0.057 Uiso 1 1 calc R . . . .
C8 C 0.9457(4) 0.65645(18) 0.6742(3) 0.0415(13) Uani 1 1 d . . . . .
H8 H 0.932540 0.654390 0.735979 0.050 Uiso 1 1 calc R . . . .
C9 C 0.8876(4) 0.63348(17) 0.6091(3) 0.0344(11) Uani 1 1 d . . . . .
H9 H 0.834726 0.615533 0.625639 0.041 Uiso 1 1 calc R . . . .
C10 C 0.7467(3) 0.70932(18) 0.4528(3) 0.0329(10) Uani 1 1 d . . . . .
H10 H 0.759673 0.685772 0.503591 0.039 Uiso 1 1 calc R . . . .
C11 C 0.6415(4) 0.7205(2) 0.4472(4) 0.0443(13) Uani 1 1 d . . . . .
H11A H 0.626689 0.744549 0.399453 0.066 Uiso 1 1 calc GR . . . .
H11B H 0.624445 0.733579 0.505388 0.066 Uiso 1 1 calc GR . . . .
H11C H 0.605977 0.690669 0.433362 0.066 Uiso 1 1 calc GR . . . .
C12 C 0.8045(4) 0.7545(2) 0.4755(3) 0.0434(12) Uani 1 1 d . . . . .
H12A H 0.871316 0.746229 0.479304 0.065 Uiso 1 1 calc GR . . . .
H12B H 0.787867 0.767577 0.533810 0.065 Uiso 1 1 calc GR . . . .
H12C H 0.791487 0.778987 0.428168 0.065 Uiso 1 1 calc GR . . . .
C13 C 0.7576(4) 0.71580(19) 0.2852(3) 0.0367(11) Uani 1 1 d . . . . .
H13 H 0.736721 0.748420 0.305640 0.044 Uiso 1 1 calc R . . . .
C14 C 0.8492(4) 0.7237(2) 0.2419(4) 0.0465(13) Uani 1 1 d . . . . .
H14A H 0.896214 0.736758 0.286989 0.070 Uiso 1 1 calc GR . . . .
H14B H 0.839326 0.746800 0.191678 0.070 Uiso 1 1 calc GR . . . .
H14C H 0.871390 0.692714 0.218855 0.070 Uiso 1 1 calc GR . . . .
C15 C 0.6793(4) 0.6964(2) 0.2192(4) 0.0461(13) Uani 1 1 d . . . . .
H15A H 0.699221 0.665738 0.193110 0.069 Uiso 1 1 calc GR . . . .
H15B H 0.665707 0.720173 0.170702 0.069 Uiso 1 1 calc GR . . . .
H15C H 0.622795 0.690965 0.251464 0.069 Uiso 1 1 calc GR . . . .
C16 C 0.6540(3) 0.5265(2) 0.3913(4) 0.0405(12) Uani 1 1 d . . . . .
C17 C 0.6184(11) 0.5773(7) 0.397(2) 0.088(7) Uani 0.68(3) 1 d . . P A 1
H17A H 0.658723 0.595513 0.441565 0.132 Uiso 0.68(3) 1 calc GR . P A 1
H17B H 0.554126 0.576753 0.416053 0.132 Uiso 0.68(3) 1 calc GR . P A 1
H17C H 0.619054 0.592908 0.337777 0.132 Uiso 0.68(3) 1 calc GR . P A 1
C17A C 0.606(3) 0.5761(15) 0.366(2) 0.045(7) Uiso 0.32(3) 1 d . . P A 2
H17D H 0.541674 0.576047 0.384109 0.067 Uiso 0.32(3) 1 calc GR . P A 2
H17E H 0.605051 0.580860 0.299864 0.067 Uiso 0.32(3) 1 calc GR . P A 2
H17F H 0.641471 0.602541 0.396386 0.067 Uiso 0.32(3) 1 calc GR . P A 2
C18 C 0.6461(9) 0.4971(11) 0.4753(15) 0.109(9) Uani 0.68(3) 1 d . . P A 1
H18A H 0.665015 0.463511 0.464319 0.164 Uiso 0.68(3) 1 calc GR . P A 1
H18B H 0.581003 0.497579 0.491967 0.164 Uiso 0.68(3) 1 calc GR . P A 1
H18C H 0.687100 0.510935 0.524675 0.164 Uiso 0.68(3) 1 calc GR . P A 1
C18A C 0.6525(15) 0.5243(8) 0.4982(14) 0.038(5) Uiso 0.32(3) 1 d . . P A 2
H18D H 0.689309 0.496329 0.521381 0.056 Uiso 0.32(3) 1 calc GR . P A 2
H18E H 0.587662 0.521022 0.514622 0.056 Uiso 0.32(3) 1 calc GR . P A 2
H18F H 0.679764 0.554222 0.524614 0.056 Uiso 0.32(3) 1 calc GR . P A 2
C19 C 0.5982(8) 0.5010(9) 0.3100(17) 0.102(7) Uani 0.68(3) 1 d . . P A 1
H19A H 0.615052 0.515700 0.253173 0.153 Uiso 0.68(3) 1 calc GR . P A 1
H19B H 0.530751 0.504970 0.315715 0.153 Uiso 0.68(3) 1 calc GR . P A 1
H19C H 0.613770 0.466319 0.310111 0.153 Uiso 0.68(3) 1 calc GR . P A 1
C19A C 0.602(2) 0.4873(10) 0.3480(17) 0.046(6) Uiso 0.32(3) 1 d . . P A 2
H19D H 0.608062 0.488804 0.282501 0.069 Uiso 0.32(3) 1 calc GR . P A 2
H19E H 0.536049 0.489993 0.360261 0.069 Uiso 0.32(3) 1 calc GR . P A 2
H19F H 0.627391 0.456280 0.371490 0.069 Uiso 0.32(3) 1 calc GR . P A 2
C20 C 0.8425(4) 0.46948(18) 0.3582(3) 0.0362(11) Uani 1 1 d . . . . .
C21 C 0.9428(4) 0.4838(3) 0.3405(5) 0.0603(17) Uani 1 1 d . . . . .
H21A H 0.942139 0.503131 0.284918 0.090 Uiso 1 1 calc GR . . . .
H21B H 0.980354 0.454399 0.333685 0.090 Uiso 1 1 calc GR . . . .
H21C H 0.970160 0.502968 0.391545 0.090 Uiso 1 1 calc GR . . . .
C22 C 0.7993(5) 0.4377(2) 0.2804(4) 0.0539(15) Uani 1 1 d . . . . .
H22A H 0.737926 0.425733 0.295884 0.081 Uiso 1 1 calc GR . . . .
H22B H 0.840763 0.410123 0.270952 0.081 Uiso 1 1 calc GR . . . .
H22C H 0.791638 0.457103 0.224832 0.081 Uiso 1 1 calc GR . . . .
C23 C 0.8425(6) 0.4397(2) 0.4450(4) 0.0608(18) Uani 1 1 d . . . . .
H23A H 0.871217 0.458626 0.495733 0.091 Uiso 1 1 calc GR . . . .
H23B H 0.878385 0.409712 0.438235 0.091 Uiso 1 1 calc GR . . . .
H23C H 0.777765 0.431477 0.456829 0.091 Uiso 1 1 calc GR . . . .
B1 B 0.8084(3) 0.63870(19) 0.3664(3) 0.0264(10) Uani 1 1 d . . . . .
Al1 Al 0.26219(9) 0.60956(5) 0.11550(9) 0.0265(3) Uani 1 1 d D . . . .
F1 F 0.1625(3) 0.46624(17) 0.0539(3) 0.0868(14) Uani 1 1 d . . . . .
F2 F 0.2680(6) 0.4241(2) 0.1276(5) 0.166(4) Uani 1 1 d . . . . .
F3 F 0.3066(4) 0.4796(3) 0.0354(4) 0.144(3) Uani 1 1 d . . . . .
F4 F 0.3522(5) 0.46244(19) 0.2775(5) 0.152(3) Uani 1 1 d . U . . .
F5 F 0.4164(4) 0.5038(3) 0.1723(4) 0.146(3) Uani 1 1 d . U . . .
F6 F 0.3602(3) 0.53578(18) 0.2889(3) 0.0928(15) Uani 1 1 d . U . . .
F7 F 0.1609(6) 0.4527(3) 0.2536(5) 0.161(3) Uani 1 1 d . . . . .
F8 F 0.0915(3) 0.5084(3) 0.1887(4) 0.130(3) Uani 1 1 d . . . . .
F9 F 0.1844(5) 0.5237(3) 0.3089(3) 0.129(2) Uani 1 1 d . . . . .
F10 F 0.3595(5) 0.6251(3) -0.1486(4) 0.082(2) Uani 0.666(3) 1 d D . P B 1
F10A F 0.4365(13) 0.5889(6) -0.1369(9) 0.014(4) Uiso 0.127(3) 1 d D . P B 2
F10B F 0.5462(15) 0.6118(9) 0.1165(15) 0.053(6) Uiso 0.207(3) 1 d D . P B 3
F11 F 0.4984(7) 0.6009(4) -0.1338(5) 0.106(3) Uani 0.666(3) 1 d D . P B 1
F11A F 0.3147(16) 0.6271(9) -0.1134(16) 0.041(6) Uiso 0.127(3) 1 d D . P B 2
F11B F 0.5775(15) 0.6278(8) -0.0256(14) 0.064(6) Uiso 0.207(3) 1 d D . P B 3
F12 F 0.3868(6) 0.5542(2) -0.0989(5) 0.087(2) Uani 0.666(3) 1 d D . P B 1
F12A F 0.3552(15) 0.5480(6) -0.0548(12) 0.015(4) Uiso 0.127(3) 1 d D . P B 2
F12B F 0.5196(19) 0.6849(8) 0.068(2) 0.070(8) Uiso 0.207(3) 1 d D . P B 3
F13 F 0.5221(6) 0.5542(2) 0.0354(6) 0.088(2) Uani 0.666(3) 1 d D . P B 1
F13A F 0.4744(12) 0.5428(5) 0.0793(11) 0.022(4) Uiso 0.127(3) 1 d D . P B 2
F13B F 0.4732(19) 0.5459(9) -0.0047(19) 0.093(8) Uiso 0.207(3) 1 d D . P B 3
F14 F 0.5084(7) 0.6081(3) 0.1429(4) 0.078(2) Uani 0.666(3) 1 d D . P B 1
F14A F 0.5809(11) 0.5970(7) 0.0674(14) 0.032(5) Uiso 0.127(3) 1 d D . P B 2
F14B F 0.4873(11) 0.5734(6) -0.1059(11) 0.046(4) Uiso 0.207(3) 1 d D . P B 3
F15 F 0.5916(4) 0.6242(4) 0.0251(7) 0.099(3) Uani 0.666(3) 1 d D . P B 1
F15A F 0.5197(14) 0.5560(7) -0.0468(12) 0.050 Uiso 0.127(3) 1 d D . P B 2
F15B F 0.3304(9) 0.5637(6) -0.0648(10) 0.029(3) Uiso 0.207(3) 1 d D . P B 3
F16 F 0.4765(16) 0.6952(4) 0.0734(8) 0.082(5) Uani 0.666(3) 1 d D . P B 1
F16A F 0.489(8) 0.6948(19) 0.060(3) 0.07(2) Uiso 0.127(3) 1 d D . P B 2
F16B F 0.3114(15) 0.6508(9) -0.1176(16) 0.074(6) Uiso 0.207(3) 1 d D . P B 3
F17 F 0.3444(5) 0.6980(3) -0.0166(5) 0.0638(19) Uani 0.666(3) 1 d D . P B 1
F17A F 0.5345(12) 0.6667(7) -0.0645(12) 0.023(4) Uiso 0.127(3) 1 d D . P B 2
F17B F 0.4521(14) 0.6874(9) -0.1084(14) 0.056(6) Uiso 0.207(3) 1 d D . P B 3
F18 F 0.4805(7) 0.6921(3) -0.0741(6) 0.085(3) Uani 0.666(3) 1 d D . P B 1
F18A F 0.3954(14) 0.6966(6) -0.0500(13) 0.017(4) Uiso 0.127(3) 1 d D . P B 2
F18B F 0.379(3) 0.7086(11) -0.018(3) 0.120(18) Uiso 0.207(3) 1 d D . P B 3
F19 F 0.1523(3) 0.56556(14) -0.0617(3) 0.0721(11) Uani 1 1 d . . . . .
F20 F 0.0321(3) 0.55318(13) 0.0147(3) 0.0678(10) Uani 1 1 d . . . . .
F21 F 0.0160(4) 0.58786(15) -0.1149(3) 0.0924(16) Uani 1 1 d . . . . .
F22 F 0.0091(4) 0.62167(16) 0.1394(3) 0.106(2) Uani 1 1 d . . . . .
F23 F -0.0776(3) 0.63867(18) 0.0187(5) 0.114(2) Uani 1 1 d . . . . .
F24 F 0.0061(3) 0.69410(14) 0.0848(3) 0.0731(12) Uani 1 1 d . . . . .
F25 F 0.1381(3) 0.71332(14) -0.0302(3) 0.0815(14) Uani 1 1 d . . . . .
F26 F 0.0143(4) 0.68826(16) -0.1047(3) 0.0918(15) Uani 1 1 d . . . . .
F27 F 0.1484(5) 0.65833(16) -0.1297(3) 0.111(2) Uani 1 1 d . . . . .
F28 F 0.2919(15) 0.7642(6) 0.2836(14) 0.111(9) Uani 0.418(3) 1 d D . P B 1
F28A F 0.2470(10) 0.7566(5) 0.3019(9) 0.046(4) Uiso 0.290(3) 1 d D . P B 2
F29 F 0.1491(7) 0.7149(5) 0.2126(8) 0.091(4) Uani 0.418(3) 1 d D . P B 1
F29A F 0.1325(12) 0.7120(7) 0.2859(13) 0.093(6) Uiso 0.290(3) 1 d D . P B 2
F30 F 0.2969(10) 0.7357(6) 0.1533(7) 0.093(4) Uani 0.418(3) 1 d D U P B 1
F30A F 0.2152(13) 0.7259(5) 0.1713(8) 0.065(4) Uiso 0.290(3) 1 d D . P B 2
F31 F 0.4331(7) 0.7208(4) 0.2689(7) 0.072(3) Uani 0.418(3) 1 d D U P B 1
F31A F 0.4073(11) 0.7090(5) 0.2218(10) 0.067(4) Uiso 0.290(3) 1 d D . P B 2
F32 F 0.4249(12) 0.6407(5) 0.3472(11) 0.099(5) Uani 0.418(3) 1 d D U P B 1
F32A F 0.4346(10) 0.6403(4) 0.2821(10) 0.063(3) Uiso 0.290(3) 1 d D . P B 2
F33 F 0.3820(8) 0.7081(4) 0.3982(7) 0.054(2) Uiso 0.418(3) 1 d D . P B 1
F33A F 0.4166(11) 0.7024(5) 0.3659(9) 0.070(4) Uiso 0.290(3) 1 d D . P B 2
F34 F 0.2734(11) 0.6218(5) 0.3923(10) 0.090(4) Uani 0.418(3) 1 d D . P B 1
F34A F 0.3123(16) 0.6185(8) 0.415(2) 0.089 Uiso 0.290(3) 1 d D . P B 2
F35 F 0.1796(13) 0.7007(6) 0.3758(11) 0.111(6) Uani 0.418(3) 1 d D . P B 1
F35A F 0.2492(12) 0.6896(5) 0.4358(11) 0.085(5) Uiso 0.290(3) 1 d D . P B 2
F36 F 0.1401(10) 0.6393(6) 0.2889(10) 0.101(5) Uiso 0.418(3) 1 d D . P B 1
F36A F 0.1663(8) 0.6314(4) 0.3731(9) 0.058(3) Uiso 0.290(3) 1 d D . P B 2
F40B F 0.2709(17) 0.7586(6) 0.2871(13) 0.042(4) Uiso 0.292(3) 1 d D . P B 3
F41B F 0.3883(12) 0.7323(8) 0.2235(17) 0.144(10) Uiso 0.292(3) 1 d D . P B 3
F42B F 0.2553(14) 0.7285(6) 0.1572(10) 0.059(4) Uiso 0.292(3) 1 d D . P B 3
F43B F 0.4420(9) 0.6563(6) 0.3268(11) 0.047(4) Uiso 0.292(3) 1 d D . P B 3
F44B F 0.3550(10) 0.6974(5) 0.4187(9) 0.067(4) Uiso 0.292(3) 1 d D . P B 3
F45B F 0.3353(15) 0.6221(6) 0.3966(14) 0.106(9) Uiso 0.292(3) 1 d D . P B 3
F46B F 0.1621(13) 0.6241(5) 0.3047(13) 0.081(5) Uiso 0.292(3) 1 d D . P B 3
F47B F 0.1894(14) 0.6823(6) 0.3953(10) 0.066(5) Uiso 0.292(3) 1 d D . P B 3
F48B F 0.1270(17) 0.6951(8) 0.2570(15) 0.114 Uiso 0.292(3) 1 d D . P B 3
O2 O 0.2431(4) 0.55010(16) 0.1375(3) 0.0736(15) Uani 1 1 d D . . . .
O3 O 0.3480(4) 0.6092(3) 0.0397(4) 0.0570(19) Uani 0.666(3) 1 d D U P B 1
O3A O 0.3720(11) 0.6184(9) 0.0810(13) 0.013(6) Uiso 0.127(3) 1 d D U P B 2
O3B O 0.3629(13) 0.6257(9) 0.0701(15) 0.054(9) Uiso 0.207(3) 1 d D U P B 3
O4 O 0.1650(3) 0.63370(18) 0.0613(4) 0.0751(15) Uani 1 1 d D . . . .
O5 O 0.3082(6) 0.6482(4) 0.1978(6) 0.038(2) Uani 0.418(3) 1 d D . P B 1
O5A O 0.2534(11) 0.6329(4) 0.2233(7) 0.037(4) Uiso 0.290(3) 1 d D . P B 2
O5B O 0.2886(14) 0.6332(5) 0.2247(10) 0.040(5) Uiso 0.292(3) 1 d D . P B 3
C24 C 0.2527(4) 0.50667(19) 0.1734(3) 0.0377(11) Uani 1 1 d . . . . .
C25 C 0.2478(6) 0.4676(3) 0.0955(6) 0.079(2) Uani 1 1 d . . . . .
C26 C 0.3460(5) 0.5012(3) 0.2296(6) 0.076(2) Uani 1 1 d . . . . .
C27 C 0.1703(5) 0.4977(3) 0.2316(5) 0.072(2) Uani 1 1 d . . . . .
C28 C 0.4262(10) 0.6229(6) 0.0005(10) 0.051(3) Uani 0.666(3) 1 d D U P B 1
C28A C 0.4268(9) 0.6175(7) 0.0116(10) 0.008(15) Uiso 0.127(3) 1 d D . P B 2
C28B C 0.417(3) 0.6237(13) 0.003(2) 0.006(7) Uiso 0.207(3) 1 d . . P B 3
C29 C 0.4169(6) 0.5992(3) -0.0938(6) 0.064(2) Uani 0.666(3) 1 d D U P B 1
C29A C 0.3723(12) 0.5949(6) -0.0744(11) 0.061(15) Uiso 0.127(3) 1 d D . P B 2
C29B C 0.5206(12) 0.6382(7) 0.0421(12) 0.070(9) Uiso 0.207(3) 1 d D . P B 3
C30 C 0.5140(6) 0.6015(3) 0.0535(6) 0.060(2) Uani 0.666(3) 1 d D U P B 1
C30A C 0.5033(10) 0.5792(6) 0.0303(11) 0.27(12) Uiso 0.127(3) 1 d D . P B 2
C30B C 0.4189(10) 0.5783(7) -0.0504(14) 0.057(8) Uiso 0.207(3) 1 d D . P B 3
C31 C 0.4317(6) 0.6786(3) -0.0046(5) 0.055(2) Uani 0.666(3) 1 d D U P B 1
C31A C 0.4621(11) 0.6668(6) -0.0115(14) 0.020(8) Uiso 0.127(3) 1 d D . P B 2
C31B C 0.3842(12) 0.6678(7) -0.0648(13) 0.044(6) Uiso 0.207(3) 1 d D . P B 3
C32 C 0.0870(3) 0.63413(18) 0.0071(3) 0.0317(10) Uani 1 1 d . . . . .
C33 C 0.0701(5) 0.5843(2) -0.0402(4) 0.0546(15) Uani 1 1 d . . . . .
C34 C 0.0048(5) 0.6473(2) 0.0635(5) 0.0602(17) Uani 1 1 d . . . . .
C35 C 0.0954(5) 0.6745(2) -0.0659(4) 0.0579(17) Uani 1 1 d . . . . .
C36 C 0.2901(8) 0.6788(5) 0.2672(9) 0.038(7) Uiso 0.418(3) 1 d D . P B 1
C36A C 0.2778(9) 0.6663(5) 0.2847(8) 0.012(5) Uiso 0.290(3) 1 d D . P B 2
C36B C 0.2862(16) 0.6739(6) 0.2768(9) 0.07(2) Uiso 0.292(3) 1 d D . P B 3
C37 C 0.2491(9) 0.7256(4) 0.2305(10) 0.064(4) Uiso 0.418(3) 1 d D . P B 1
C37A C 0.2178(17) 0.7121(5) 0.2606(12) 0.074(7) Uiso 0.290(3) 1 d D . P B 2
C37B C 0.3023(12) 0.7193(5) 0.2378(11) 0.052(5) Uiso 0.292(3) 1 d D . P B 3
C38 C 0.3872(7) 0.6856(4) 0.3121(8) 0.042(3) Uani 0.418(3) 1 d D . P B 1
C38A C 0.3827(13) 0.6778(14) 0.279(3) 0.27(5) Uiso 0.290(3) 1 d D . P B 2
C38B C 0.3558(13) 0.6617(6) 0.3581(11) 0.064(7) Uani 0.292(3) 1 d D . P B 3
C39 C 0.2255(10) 0.6568(5) 0.3329(10) 0.088(6) Uiso 0.418(3) 1 d D . P B 1
C39A C 0.2552(12) 0.6498(7) 0.3768(9) 0.073(8) Uiso 0.290(3) 1 d D . P B 2
C39B C 0.1844(14) 0.6726(6) 0.3106(12) 0.061(6) Uiso 0.292(3) 1 d D . P B 3

loop_
_atom_site_aniso_label
_atom_site_aniso_U_11
_atom_site_aniso_U_22
_atom_site_aniso_U_33
_atom_site_aniso_U_23
_atom_site_aniso_U_13
_atom_site_aniso_U_12
P1 0.0233(5) 0.0298(6) 0.0210(5) -0.0036(4) 0.0001(4) -0.0009(4)
O1 0.073(3) 0.0327(19) 0.0307(18) -0.0017(15) -0.0185(17) -0.0003(18)
N1 0.0259(18) 0.0259(19) 0.0214(17) -0.0011(14) -0.0030(14) -0.0006(15)
N2 0.036(2) 0.033(2) 0.0220(18) 0.0001(16) 0.0016(15) -0.0009(17)
N3 0.031(2) 0.032(2) 0.0214(18) 0.0007(15) -0.0005(15) 0.0019(16)
C1 0.031(2) 0.033(2) 0.022(2) -0.0043(18) -0.0016(17) 0.0029(19)
C2 0.034(2) 0.040(3) 0.021(2) -0.0019(19) -0.0003(18) -0.001(2)
C3 0.083(4) 0.051(3) 0.020(2) -0.007(2) 0.003(3) -0.008(3)
C4 0.033(2) 0.026(2) 0.024(2) -0.0040(17) -0.0084(18) 0.0037(18)
C5 0.038(3) 0.032(3) 0.035(2) 0.002(2) -0.007(2) 0.001(2)
C6 0.045(3) 0.029(3) 0.056(3) -0.001(2) -0.018(3) -0.004(2)
C7 0.060(4) 0.034(3) 0.043(3) -0.012(2) -0.024(3) 0.008(3)
C8 0.065(4) 0.032(3) 0.025(2) -0.004(2) -0.012(2) 0.009(2)
C9 0.046(3) 0.031(2) 0.025(2) -0.0033(19) -0.004(2) 0.004(2)
C10 0.041(3) 0.037(3) 0.020(2) -0.0011(19) 0.0014(19) 0.009(2)
C11 0.044(3) 0.051(3) 0.038(3) 0.000(2) 0.006(2) 0.013(2)
C12 0.056(3) 0.041(3) 0.032(3) -0.010(2) -0.005(2) 0.004(2)
C13 0.047(3) 0.036(3) 0.025(2) 0.003(2) -0.003(2) -0.002(2)
C14 0.060(4) 0.045(3) 0.034(3) 0.005(2) 0.003(2) -0.013(3)
C15 0.058(3) 0.046(3) 0.031(3) 0.004(2) -0.014(2) -0.002(3)
C16 0.023(2) 0.048(3) 0.050(3) 0.003(2) 0.000(2) -0.004(2)
C17 0.027(7) 0.066(8) 0.18(2) -0.019(13) 0.041(11) 0.008(6)
C18 0.043(6) 0.16(2) 0.125(14) 0.077(15) 0.042(7) 0.011(9)
C19 0.021(5) 0.142(17) 0.139(17) -0.050(14) -0.025(7) -0.012(7)
C20 0.043(3) 0.032(2) 0.033(2) -0.007(2) -0.004(2) 0.007(2)
C21 0.038(3) 0.070(4) 0.072(4) -0.017(3) 0.001(3) 0.021(3)
C22 0.074(4) 0.041(3) 0.045(3) -0.016(3) -0.008(3) 0.007(3)
C23 0.104(5) 0.033(3) 0.043(3) -0.002(2) -0.010(3) 0.016(3)
B1 0.022(2) 0.034(3) 0.023(2) -0.001(2) 0.0008(18) -0.004(2)
Al1 0.0217(6) 0.0337(7) 0.0239(6) -0.0077(5) 0.0003(5) 0.0004(5)
F1 0.080(3) 0.076(3) 0.097(3) -0.023(2) -0.041(3) 0.005(2)
F2 0.256(9) 0.081(4) 0.144(6) -0.051(4) -0.091(6) 0.076(5)
F3 0.084(4) 0.278(9) 0.073(3) -0.078(5) 0.028(3) 0.001(4)
F4 0.179(6) 0.063(3) 0.192(6) 0.002(3) -0.135(5) 0.031(3)
F5 0.052(3) 0.273(8) 0.111(4) -0.010(5) 0.002(3) 0.009(4)
F6 0.096(3) 0.094(3) 0.082(3) -0.031(3) -0.038(3) -0.003(3)
F7 0.179(7) 0.150(6) 0.158(6) 0.098(5) 0.041(5) -0.056(5)
F8 0.044(2) 0.264(8) 0.083(3) 0.026(4) 0.022(2) 0.026(4)
F9 0.164(6) 0.165(6) 0.067(3) -0.033(3) 0.068(3) -0.030(5)
F10 0.086(5) 0.131(6) 0.029(3) -0.002(3) -0.009(3) -0.049(5)
F11 0.134(8) 0.132(8) 0.055(4) -0.024(5) 0.042(4) -0.001(6)
F12 0.128(7) 0.056(4) 0.073(5) -0.022(3) -0.022(5) -0.012(4)
F13 0.098(6) 0.061(4) 0.106(6) -0.003(4) 0.003(5) 0.036(4)
F14 0.109(7) 0.067(4) 0.051(4) -0.006(3) -0.042(4) 0.018(4)
F15 0.020(3) 0.167(9) 0.108(6) -0.020(6) 0.001(3) 0.000(4)
F16 0.100(11) 0.062(6) 0.080(6) -0.043(4) -0.014(6) -0.015(5)
F17 0.055(4) 0.053(3) 0.086(5) 0.026(3) 0.019(3) 0.020(3)
F18 0.108(7) 0.073(5) 0.077(5) 0.016(4) 0.027(5) -0.050(5)
F19 0.092(3) 0.054(2) 0.073(3) -0.0178(19) 0.024(2) 0.012(2)
F20 0.075(3) 0.0413(19) 0.086(3) 0.0139(18) 0.000(2) -0.0120(17)
F21 0.139(4) 0.059(2) 0.070(3) -0.006(2) -0.055(3) -0.027(3)
F22 0.182(5) 0.063(3) 0.084(3) 0.021(2) 0.087(4) 0.024(3)
F23 0.029(2) 0.080(3) 0.235(7) 0.023(4) 0.016(3) 0.0050(19)
F24 0.093(3) 0.052(2) 0.079(3) 0.0000(19) 0.038(2) 0.025(2)
F25 0.111(3) 0.054(2) 0.085(3) -0.024(2) 0.042(3) -0.040(2)
F26 0.141(4) 0.068(3) 0.061(2) 0.022(2) -0.034(3) 0.012(3)
F27 0.199(6) 0.067(3) 0.077(3) -0.017(2) 0.091(4) -0.027(3)
F28 0.140(19) 0.092(10) 0.103(11) -0.020(8) 0.027(11) -0.047(10)
F29 0.072(7) 0.120(10) 0.073(7) -0.047(6) -0.036(6) 0.075(7)
F30 0.073(8) 0.151(11) 0.054(6) 0.016(6) -0.001(5) -0.027(8)
F31 0.073(6) 0.084(7) 0.060(6) -0.004(5) 0.009(5) -0.024(5)
F32 0.118(10) 0.069(8) 0.099(10) -0.023(7) -0.071(8) 0.029(8)
F34 0.119(12) 0.069(8) 0.086(10) 0.020(7) 0.025(8) -0.012(8)
F35 0.156(15) 0.091(11) 0.099(11) -0.024(9) 0.093(11) -0.006(10)
O2 0.113(4) 0.052(3) 0.053(3) 0.025(2) -0.009(3) -0.032(3)
O3 0.037(3) 0.099(6) 0.036(3) 0.002(4) 0.011(3) -0.035(3)
O4 0.044(2) 0.076(3) 0.098(4) -0.023(3) -0.038(2) 0.024(2)
O5 0.037(5) 0.049(6) 0.028(4) -0.022(4) 0.007(4) -0.009(4)
C24 0.040(3) 0.041(3) 0.033(2) 0.006(2) 0.005(2) 0.001(2)
C25 0.070(5) 0.092(6) 0.072(5) -0.019(4) -0.013(4) 0.026(4)
C26 0.058(4) 0.096(6) 0.072(5) -0.023(4) -0.011(4) 0.012(4)
C27 0.069(5) 0.098(6) 0.051(4) 0.016(4) 0.018(3) -0.008(4)
C28 0.037(5) 0.058(5) 0.061(5) -0.004(4) 0.014(4) -0.008(4)
C29 0.060(5) 0.063(5) 0.065(5) -0.025(4) -0.007(4) -0.015(4)
C30 0.052(4) 0.057(5) 0.069(5) -0.020(4) -0.008(4) 0.009(4)
C31 0.050(4) 0.056(4) 0.059(5) -0.015(4) 0.009(4) -0.008(4)
C32 0.027(2) 0.037(3) 0.029(2) -0.004(2) -0.0032(18) 0.0036(19)
C33 0.061(4) 0.046(3) 0.055(4) 0.005(3) -0.007(3) -0.007(3)
C34 0.054(4) 0.052(4) 0.078(4) 0.016(3) 0.028(3) 0.015(3)
C35 0.084(5) 0.045(3) 0.047(3) -0.013(3) 0.023(3) -0.019(3)
C38 0.043(7) 0.030(7) 0.051(8) -0.006(6) -0.008(6) 0.018(6)
C38B 0.10(2) 0.049(13) 0.042(12) -0.004(11) -0.023(13) 0.015(14)

loop_
_atom_type_symbol
_atom_type_description
_atom_type_scat_dispersion_real
_atom_type_scat_dispersion_imag
_atom_type_scat_source
C C 0.0033 0.0016 'International Tables Vol C Tables 4.2.6.8 and 6.1.1.4'
H H 0.0000 0.0000 'International Tables Vol C Tables 4.2.6.8 and 6.1.1.4'
Al Al 0.0645 0.0514 'International Tables Vol C Tables 4.2.6.8 and 6.1.1.4'
B B 0.0013 0.0007 'International Tables Vol C Tables 4.2.6.8 and 6.1.1.4'
F F 0.0171 0.0103 'International Tables Vol C Tables 4.2.6.8 and 6.1.1.4'
N N 0.0061 0.0033 'International Tables Vol C Tables 4.2.6.8 and 6.1.1.4'
O O 0.0106 0.0060 'International Tables Vol C Tables 4.2.6.8 and 6.1.1.4'
P P 0.1023 0.0942 'International Tables Vol C Tables 4.2.6.8 and 6.1.1.4'

loop_
_geom_angle_atom_site_label_1
_geom_angle_atom_site_label_2
_geom_angle_atom_site_label_3
_geom_angle
_geom_angle_site_symmetry_1
_geom_angle_site_symmetry_3
_geom_angle_publ_flag
C2 P1 C1 102.2(2) . . ?
C16 P1 C1 105.8(2) . . ?
C16 P1 C2 110.4(2) . . ?
C16 P1 C20 117.8(2) . . ?
C20 P1 C1 105.9(2) . . ?
C20 P1 C2 113.1(2) . . ?
C1 N1 C4 115.4(3) . . ?
C1 N1 B1 122.6(4) . . ?
C4 N1 B1 121.6(4) . . ?
C2 N2 B1 129.5(4) . . ?
C10 N3 C13 114.0(4) . . ?
B1 N3 C10 123.4(4) . . ?
B1 N3 C13 122.5(4) . . ?
O1 C1 P1 115.6(4) . . ?
O1 C1 N1 126.3(4) . . ?
N1 C1 P1 118.0(3) . . ?
N2 C2 P1 116.3(3) . . ?
N2 C2 C3 122.6(4) . . ?
C3 C2 P1 121.1(4) . . ?
C2 C3 H3A 109.5 . . ?
C2 C3 H3B 109.5 . . ?
C2 C3 H3C 109.5 . . ?
H3A C3 H3B 109.5 . . ?
H3A C3 H3C 109.5 . . ?
H3B C3 H3C 109.5 . . ?
C5 C4 N1 119.0(4) . . ?
C5 C4 C9 120.8(4) . . ?
C9 C4 N1 120.2(4) . . ?
C4 C5 H5 120.0 . . ?
C4 C5 C6 120.0(5) . . ?
C6 C5 H5 120.0 . . ?
C5 C6 H6 120.3 . . ?
C7 C6 C5 119.4(5) . . ?
C7 C6 H6 120.3 . . ?
C6 C7 H7 119.9 . . ?
C8 C7 C6 120.2(5) . . ?
C8 C7 H7 119.9 . . ?
C7 C8 H8 119.6 . . ?
C9 C8 C7 120.8(5) . . ?
C9 C8 H8 119.6 . . ?
C4 C9 H9 120.6 . . ?
C8 C9 C4 118.8(5) . . ?
C8 C9 H9 120.6 . . ?
N3 C10 H10 107.3 . . ?
N3 C10 C11 111.1(4) . . ?
N3 C10 C12 112.4(4) . . ?
C11 C10 H10 107.3 . . ?
C12 C10 H10 107.3 . . ?
C12 C10 C11 111.2(4) . . ?
C10 C11 H11A 109.5 . . ?
C10 C11 H11B 109.5 . . ?
C10 C11 H11C 109.5 . . ?
H11A C11 H11B 109.5 . . ?
H11A C11 H11C 109.5 . . ?
H11B C11 H11C 109.5 . . ?
C10 C12 H12A 109.5 . . ?
C10 C12 H12B 109.5 . . ?
C10 C12 H12C 109.5 . . ?
H12A C12 H12B 109.5 . . ?
H12A C12 H12C 109.5 . . ?
H12B C12 H12C 109.5 . . ?
N3 C13 H13 106.6 . . ?
N3 C13 C14 110.1(4) . . ?
N3 C13 C15 113.2(4) . . ?
C14 C13 H13 106.6 . . ?
C14 C13 C15 113.2(4) . . ?
C15 C13 H13 106.6 . . ?
C13 C14 H14A 109.5 . . ?
C13 C14 H14B 109.5 . . ?
C13 C14 H14C 109.5 . . ?
H14A C14 H14B 109.5 . . ?
H14A C14 H14C 109.5 . . ?
H14B C14 H14C 109.5 . . ?
C13 C15 H15A 109.5 . . ?
C13 C15 H15B 109.5 . . ?
C13 C15 H15C 109.5 . . ?
H15A C15 H15B 109.5 . . ?
H15A C15 H15C 109.5 . . ?
H15B C15 H15C 109.5 . . ?
C17 C16 P1 108.8(7) . . ?
C17 C16 C18 114.3(12) . . ?
C17 C16 C19 108.0(11) . . ?
C17A C16 P1 109.4(16) . . ?
C17A C16 C18A 103.8(15) . . ?
C18 C16 P1 109.1(5) . . ?
C18 C16 C19 109.5(12) . . ?
C18A C16 P1 107.5(8) . . ?
C19 C16 P1 106.8(7) . . ?
C19A C16 P1 113.3(12) . . ?
C19A C16 C17A 110.3(17) . . ?
C19A C16 C18A 112.0(12) . . ?
C16 C17 H17A 109.5 . . ?
C16 C17 H17B 109.5 . . ?
C16 C17 H17C 109.5 . . ?
H17A C17 H17B 109.5 . . ?
H17A C17 H17C 109.5 . . ?
H17B C17 H17C 109.5 . . ?
C16 C17A H17D 109.5 . . ?
C16 C17A H17E 109.5 . . ?
C16 C17A H17F 109.5 . . ?
H17D C17A H17E 109.5 . . ?
H17D C17A H17F 109.5 . . ?
H17E C17A H17F 109.5 . . ?
C16 C18 H18A 109.5 . . ?
C16 C18 H18B 109.5 . . ?
C16 C18 H18C 109.5 . . ?
H18A C18 H18B 109.5 . . ?
H18A C18 H18C 109.5 . . ?
H18B C18 H18C 109.5 . . ?
C16 C18A H18D 109.5 . . ?
C16 C18A H18E 109.5 . . ?
C16 C18A H18F 109.5 . . ?
H18D C18A H18E 109.5 . . ?
H18D C18A H18F 109.5 . . ?
H18E C18A H18F 109.5 . . ?
C16 C19 H19A 109.5 . . ?
C16 C19 H19B 109.5 . . ?
C16 C19 H19C 109.5 . . ?
H19A C19 H19B 109.5 . . ?
H19A C19 H19C 109.5 . . ?
H19B C19 H19C 109.5 . . ?
C16 C19A H19D 109.5 . . ?
C16 C19A H19E 109.5 . . ?
C16 C19A H19F 109.5 . . ?
H19D C19A H19E 109.5 . . ?
H19D C19A H19F 109.5 . . ?
H19E C19A H19F 109.5 . . ?
C21 C20 P1 104.7(4) . . ?
C21 C20 C22 110.4(5) . . ?
C22 C20 P1 111.0(4) . . ?
C23 C20 P1 113.4(4) . . ?
C23 C20 C21 110.0(5) . . ?
C23 C20 C22 107.5(5) . . ?
C20 C21 H21A 109.5 . . ?
C20 C21 H21B 109.5 . . ?
C20 C21 H21C 109.5 . . ?
H21A C21 H21B 109.5 . . ?
H21A C21 H21C 109.5 . . ?
H21B C21 H21C 109.5 . . ?
C20 C22 H22A 109.5 . . ?
C20 C22 H22B 109.5 . . ?
C20 C22 H22C 109.5 . . ?
H22A C22 H22B 109.5 . . ?
H22A C22 H22C 109.5 . . ?
H22B C22 H22C 109.5 . . ?
C20 C23 H23A 109.5 . . ?
C20 C23 H23B 109.5 . . ?
C20 C23 H23C 109.5 . . ?
H23A C23 H23B 109.5 . . ?
H23A C23 H23C 109.5 . . ?
H23B C23 H23C 109.5 . . ?
N2 B1 N1 117.0(4) . . ?
N3 B1 N1 123.4(4) . . ?
N3 B1 N2 119.6(4) . . ?
O2 Al1 O3 104.6(3) . . ?
O2 Al1 O3A 111.1(9) . . ?
O2 Al1 O5 121.5(4) . . ?
O2 Al1 O5A 99.0(5) . . ?
O2 Al1 O5B 102.0(5) . . ?
O3A Al1 O5A 110.7(9) . . ?
O3B Al1 O2 118.9(9) . . ?
O3B Al1 O5B 97.9(10) . . ?
O4 Al1 O2 109.4(3) . . ?
O4 Al1 O3 107.0(3) . . ?
O4 Al1 O3A 123.0(8) . . ?
O4 Al1 O3B 113.7(9) . . ?
O4 Al1 O5 110.7(4) . . ?
O4 Al1 O5A 100.3(5) . . ?
O4 Al1 O5B 113.9(6) . . ?
O5 Al1 O3 102.3(4) . . ?
C30B F13B F14B 50.1(10) . . ?
C30B F14B F13B 50.3(10) . . ?
C24 O2 Al1 160.8(4) . . ?
C28 O3 Al1 158.4(9) . . ?
C28A O3A Al1 146.3(16) . . ?
C28B O3B Al1 149(2) . . ?
C32 O4 Al1 156.5(4) . . ?
C36 O5 Al1 146.4(8) . . ?
C36A O5A Al1 149.0(12) . . ?
C36B O5B Al1 144.4(12) . . ?
O2 C24 C25 109.1(5) . . ?
O2 C24 C26 111.9(6) . . ?
O2 C24 C27 108.3(5) . . ?
C26 C24 C25 108.7(5) . . ?
C26 C24 C27 110.8(5) . . ?
C27 C24 C25 108.0(6) . . ?
F1 C25 C24 110.5(6) . . ?
F2 C25 F1 108.2(8) . . ?
F2 C25 C24 111.1(6) . . ?
F3 C25 F1 107.8(7) . . ?
F3 C25 F2 109.8(8) . . ?
F3 C25 C24 109.3(7) . . ?
F4 C26 F5 111.4(8) . . ?
F4 C26 F6 103.5(7) . . ?
F4 C26 C24 114.0(7) . . ?
F5 C26 C24 108.1(6) . . ?
F6 C26 F5 107.2(7) . . ?
F6 C26 C24 112.5(6) . . ?
F7 C27 F9 107.8(7) . . ?
F7 C27 C24 113.3(7) . . ?
F8 C27 F7 104.0(8) . . ?
F8 C27 F9 111.6(8) . . ?
F8 C27 C24 111.6(6) . . ?
F9 C27 C24 108.6(6) . . ?
O3 C28 C29 104.6(10) . . ?
O3 C28 C30 110.0(11) . . ?
O3 C28 C31 110.3(11) . . ?
C29 C28 C30 108.1(10) . . ?
C31 C28 C29 112.4(10) . . ?
C31 C28 C30 111.2(10) . . ?
O3A C28A C29A 110.3(12) . . ?
O3A C28A C30A 108.9(12) . . ?
O3A C28A C31A 112.7(13) . . ?
C30A C28A C29A 100.2(10) . . ?
C31A C28A C29A 109.3(10) . . ?
C31A C28A C30A 114.7(9) . . ?
O3B C28B C29B 107(2) . . ?
O3B C28B C30B 119(3) . . ?
O3B C28B C31B 106(3) . . ?
C29B C28B C31B 105(2) . . ?
C30B C28B C29B 110(3) . . ?
C30B C28B C31B 109(2) . . ?
F10 C29 F11 103.3(8) . . ?
F10 C29 C28 109.6(8) . . ?
F11 C29 C28 111.4(8) . . ?
F12 C29 F10 106.8(7) . . ?
F12 C29 F11 107.4(9) . . ?
F12 C29 C28 117.3(9) . . ?
F10A C29A C28A 106.3(10) . . ?
F11A C29A F10A 102.4(19) . . ?
F11A C29A F12A 128(2) . . ?
F11A C29A C28A 110.1(11) . . ?
F12A C29A F10A 99.9(17) . . ?
F12A C29A C28A 107.0(10) . . ?
F10B C29B F11B 110.2(19) . . ?
F10B C29B C28B 111(2) . . ?
F11B C29B C28B 105.4(18) . . ?
F12B C29B F10B 107(2) . . ?
F12B C29B F11B 116(2) . . ?
F12B C29B C28B 108(2) . . ?
F13 C30 F14 110.0(8) . . ?
F13 C30 F15 107.4(8) . . ?
F13 C30 C28 110.4(8) . . ?
F14 C30 F15 110.5(9) . . ?
F14 C30 C28 110.1(8) . . ?
F15 C30 C28 108.4(8) . . ?
F13A C30A F15A 100.8(13) . . ?
F13A C30A C28A 112.0(10) . . ?
F14A C30A F13A 110.3(13) . . ?
F14A C30A F15A 110.0(14) . . ?
F14A C30A C28A 113.2(10) . . ?
F15A C30A C28A 109.9(10) . . ?
F13B C30B C28B 109(2) . . ?
F14B C30B F13B 79.6(17) . . ?
F14B C30B C28B 117.3(18) . . ?
F15B C30B F13B 113(2) . . ?
F15B C30B F14B 127.2(18) . . ?
F15B C30B C28B 106.5(18) . . ?
F16 C31 C28 108.4(9) . . ?
F17 C31 F16 110.5(12) . . ?
F17 C31 C28 110.4(8) . . ?
F18 C31 F16 108.8(10) . . ?
F18 C31 F17 108.4(8) . . ?
F18 C31 C28 110.3(8) . . ?
F16A C31A F17A 106(5) . . ?
F16A C31A F18A 98(5) . . ?
F16A C31A C28A 115.2(15) . . ?
F17A C31A F18A 107.7(18) . . ?
F17A C31A C28A 114.8(12) . . ?
F18A C31A C28A 114.0(12) . . ?
F16B C31B C28B 106.0(19) . . ?
F17B C31B F16B 115(2) . . ?
F17B C31B F18B 89(3) . . ?
F17B C31B C28B 115(2) . . ?
F18B C31B F16B 122(3) . . ?
F18B C31B C28B 109(3) . . ?
O4 C32 C33 111.2(4) . . ?
O4 C32 C34 108.4(5) . . ?
O4 C32 C35 108.8(5) . . ?
C33 C32 C35 109.6(4) . . ?
C34 C32 C33 110.8(5) . . ?
C34 C32 C35 108.0(4) . . ?
F19 C33 C32 109.7(5) . . ?
F20 C33 F19 107.6(5) . . ?
F20 C33 C32 110.6(5) . . ?
F21 C33 F19 107.7(6) . . ?
F21 C33 F20 108.9(5) . . ?
F21 C33 C32 112.2(5) . . ?
F22 C34 F23 108.2(6) . . ?
F22 C34 F24 108.4(6) . . ?
F22 C34 C32 110.3(5) . . ?
F23 C34 C32 111.9(6) . . ?
F24 C34 F23 106.8(5) . . ?
F24 C34 C32 111.1(5) . . ?
F25 C35 F27 106.6(5) . . ?
F25 C35 C32 110.8(5) . . ?
F26 C35 F25 108.0(6) . . ?
F26 C35 F27 108.4(6) . . ?
F26 C35 C32 113.5(5) . . ?
F27 C35 C32 109.3(5) . . ?
O5 C36 C37 110.4(11) . . ?
O5 C36 C38 100.9(9) . . ?
O5 C36 C39 113.1(11) . . ?
C37 C36 C38 112.1(10) . . ?
C37 C36 C39 109.6(10) . . ?
C38 C36 C39 110.5(10) . . ?
O5A C36A C37A 107.1(10) . . ?
O5A C36A C38A 108.4(14) . . ?
O5A C36A C39A 110.6(12) . . ?
C38A C36A C37A 110.2(15) . . ?
C39A C36A C37A 107.7(11) . . ?
C39A C36A C38A 112.8(14) . . ?
O5B C36B C37B 119.1(13) . . ?
O5B C36B C38B 102.9(11) . . ?
O5B C36B C39B 103.0(17) . . ?
C37B C36B C38B 113.5(14) . . ?
C37B C36B C39B 109.5(12) . . ?
C38B C36B C39B 107.8(12) . . ?
F28 C37 F29 128.4(14) . . ?
F28 C37 C36 107.4(13) . . ?
F29 C37 C36 104.0(9) . . ?
F30 C37 F28 95.0(13) . . ?
F30 C37 F29 114.8(12) . . ?
F30 C37 C36 105.4(11) . . ?
F28A C37A C36A 117.6(15) . . ?
F29A C37A F28A 97.5(14) . . ?
F29A C37A F30A 108.5(17) . . ?
F29A C37A C36A 116.4(15) . . ?
F30A C37A F28A 99.5(12) . . ?
F30A C37A C36A 114.9(15) . . ?
F40B C37B C36B 114.0(13) . . ?
F41B C37B F40B 102.3(14) . . ?
F41B C37B F42B 102.5(15) . . ?
F41B C37B C36B 119.6(13) . . ?
F42B C37B F40B 99.1(13) . . ?
F42B C37B C36B 116.5(11) . . ?
F31 C38 F32 127.3(13) . . ?
F31 C38 F33 99.7(10) . . ?
F31 C38 C36 110.0(10) . . ?
F32 C38 C36 111.4(10) . . ?
F33 C38 F32 95.4(10) . . ?
F33 C38 C36 109.9(9) . . ?
F31A C38A F33A 100(2) . . ?
F31A C38A C36A 119(3) . . ?
F32A C38A F31A 112(2) . . ?
F32A C38A F33A 101(2) . . ?
F32A C38A C36A 114(2) . . ?
F33A C38A C36A 108(2) . . ?
F43B C38B C36B 107.8(11) . . ?
F44B C38B F43B 111.4(14) . . ?
F44B C38B C36B 109.2(13) . . ?
F45B C38B F43B 107.7(16) . . ?
F45B C38B F44B 108.4(15) . . ?
F45B C38B C36B 112.3(13) . . ?
F34 C39 F35 118.1(14) . . ?
F34 C39 C36 112.0(11) . . ?
F36 C39 F34 113.8(14) . . ?
F36 C39 F35 94.5(12) . . ?
F36 C39 C36 112.6(12) . . ?
C36 C39 F35 104.5(10) . . ?
F34A C39A F35A 108.1(15) . . ?
F34A C39A F36A 109.0(16) . . ?
F34A C39A C36A 116(2) . . ?
F35A C39A C36A 111.0(14) . . ?
F36A C39A F35A 102.4(13) . . ?
F36A C39A C36A 109.8(12) . . ?
F46B C39B C36B 102.5(14) . . ?
F47B C39B F46B 105.1(14) . . ?
F47B C39B C36B 108.7(17) . . ?
F48B C39B F46B 107.4(16) . . ?
F48B C39B F47B 120.1(17) . . ?
F48B C39B C36B 111.4(18) . . ?

loop_
_geom_bond_atom_site_label_1
_geom_bond_atom_site_label_2
_geom_bond_distance
_geom_bond_site_symmetry_2
_geom_bond_publ_flag
P1 C1 1.873(4) . ?
P1 C2 1.870(5) . ?
P1 C16 1.856(5) . ?
P1 C20 1.866(5) . ?
O1 C1 1.215(6) . ?
N1 C1 1.356(6) . ?
N1 C4 1.458(5) . ?
N1 B1 1.494(6) . ?
N2 C2 1.258(6) . ?
N2 B1 1.460(6) . ?
N3 C10 1.487(6) . ?
N3 C13 1.498(6) . ?
N3 B1 1.375(7) . ?
C2 C3 1.505(6) . ?
C3 H3A 0.9800 . ?
C3 H3B 0.9800 . ?
C3 H3C 0.9800 . ?
C4 C5 1.376(7) . ?
C4 C9 1.393(6) . ?
C5 H5 0.9500 . ?
C5 C6 1.388(7) . ?
C6 H6 0.9500 . ?
C6 C7 1.387(8) . ?
C7 H7 0.9500 . ?
C7 C8 1.381(9) . ?
C8 H8 0.9500 . ?
C8 C9 1.378(7) . ?
C9 H9 0.9500 . ?
C10 H10 1.0000 . ?
C10 C11 1.532(7) . ?
C10 C12 1.517(7) . ?
C11 H11A 0.9800 . ?
C11 H11B 0.9800 . ?
C11 H11C 0.9800 . ?
C12 H12A 0.9800 . ?
C12 H12B 0.9800 . ?
C12 H12C 0.9800 . ?
C13 H13 1.0000 . ?
C13 C14 1.516(8) . ?
C13 C15 1.527(7) . ?
C14 H14A 0.9800 . ?
C14 H14B 0.9800 . ?
C14 H14C 0.9800 . ?
C15 H15A 0.9800 . ?
C15 H15B 0.9800 . ?
C15 H15C 0.9800 . ?
C16 C17 1.493(19) . ?
C16 C17A 1.56(4) . ?
C16 C18 1.495(14) . ?
C16 C18A 1.59(2) . ?
C16 C19 1.560(15) . ?
C16 C19A 1.43(3) . ?
C17 H17A 0.9800 . ?
C17 H17B 0.9800 . ?
C17 H17C 0.9800 . ?
C17A H17D 0.9800 . ?
C17A H17E 0.9800 . ?
C17A H17F 0.9800 . ?
C18 H18A 0.9800 . ?
C18 H18B 0.9800 . ?
C18 H18C 0.9800 . ?
C18A H18D 0.9800 . ?
C18A H18E 0.9800 . ?
C18A H18F 0.9800 . ?
C19 H19A 0.9800 . ?
C19 H19B 0.9800 . ?
C19 H19C 0.9800 . ?
C19A H19D 0.9800 . ?
C19A H19E 0.9800 . ?
C19A H19F 0.9800 . ?
C20 C21 1.527(8) . ?
C20 C22 1.539(7) . ?
C20 C23 1.526(8) . ?
C21 H21A 0.9800 . ?
C21 H21B 0.9800 . ?
C21 H21C 0.9800 . ?
C22 H22A 0.9800 . ?
C22 H22B 0.9800 . ?
C22 H22C 0.9800 . ?
C23 H23A 0.9800 . ?
C23 H23B 0.9800 . ?
C23 H23C 0.9800 . ?
Al1 O2 1.694(4) . ?
Al1 O3 1.723(5) . ?
Al1 O3A 1.704(12) . ?
Al1 O3B 1.692(12) . ?
Al1 O4 1.688(4) . ?
Al1 O5 1.711(7) . ?
Al1 O5A 1.733(9) . ?
Al1 O5B 1.759(13) . ?
F1 C25 1.326(8) . ?
F2 C25 1.314(10) . ?
F3 C25 1.311(11) . ?
F4 C26 1.280(11) . ?
F5 C26 1.366(10) . ?
F6 C26 1.302(9) . ?
F7 C27 1.292(10) . ?
F8 C27 1.286(9) . ?
F9 C27 1.353(9) . ?
F10 C29 1.321(9) . ?
F10A C29A 1.360(12) . ?
F10B C29B 1.348(15) . ?
F11 C29 1.345(9) . ?
F11A C29A 1.316(12) . ?
F11B C29B 1.367(14) . ?
F12 C29 1.311(8) . ?
F12A C29A 1.349(12) . ?
F12B C29B 1.342(15) . ?
F13 C30 1.337(9) . ?
F13A C30A 1.321(11) . ?
F13B F14B 1.70(3) . ?
F13B C30B 1.333(15) . ?
F14 C30 1.345(9) . ?
F14A C30A 1.297(11) . ?
F14B C30B 1.330(14) . ?
F15 C30 1.367(9) . ?
F15A C30A 1.344(12) . ?
F15B C30B 1.329(13) . ?
F16 C31 1.358(10) . ?
F16A C31A 1.337(13) . ?
F16B C31B 1.339(14) . ?
F17 C31 1.357(9) . ?
F17A C31A 1.343(12) . ?
F17B C31B 1.320(14) . ?
F18 C31 1.338(8) . ?
F18A C31A 1.352(12) . ?
F18B C31B 1.329(16) . ?
F19 C33 1.341(8) . ?
F20 C33 1.326(7) . ?
F21 C33 1.306(7) . ?
F22 C34 1.325(8) . ?
F23 C34 1.330(9) . ?
F24 C34 1.327(8) . ?
F25 C35 1.321(7) . ?
F26 C35 1.311(9) . ?
F27 C35 1.331(7) . ?
F28 C37 1.430(15) . ?
F28A C37A 1.418(16) . ?
F29 C37 1.465(14) . ?
F29A C37A 1.30(3) . ?
F30 C37 1.403(14) . ?
F30A C37A 1.374(16) . ?
F31 C38 1.358(13) . ?
F31A C38A 1.27(4) . ?
F32 C38 1.428(13) . ?
F32A C38A 1.27(4) . ?
F33 C38 1.426(13) . ?
F33A C38A 1.50(4) . ?
F34 C39 1.444(15) . ?
F34A C39A 1.291(17) . ?
F35 C39 1.536(15) . ?
F35A C39A 1.406(16) . ?
F36 C39 1.426(15) . ?
F36A C39A 1.365(17) . ?
F40B C37B 1.398(16) . ?
F41B C37B 1.313(16) . ?
F42B C37B 1.351(16) . ?
F43B C38B 1.356(18) . ?
F44B C38B 1.330(14) . ?
F45B C38B 1.275(17) . ?
F46B C39B 1.376(17) . ?
F47B C39B 1.280(16) . ?
F48B C39B 1.259(17) . ?
O2 C24 1.312(7) . ?
O3 C28 1.351(14) . ?
O3A C28A 1.338(14) . ?
O3B C28B 1.30(3) . ?
O4 C32 1.326(6) . ?
O5 C36 1.369(12) . ?
O5A C36A 1.323(13) . ?
O5B C36B 1.361(16) . ?
C24 C25 1.574(9) . ?
C24 C26 1.527(9) . ?
C24 C27 1.529(8) . ?
C28 C29 1.539(15) . ?
C28 C30 1.547(15) . ?
C28 C31 1.537(15) . ?
C28A C29A 1.572(15) . ?
C28A C30A 1.531(14) . ?
C28A C31A 1.495(15) . ?
C28B C29B 1.60(4) . ?
C28B C30B 1.48(4) . ?
C28B C31B 1.62(5) . ?
C32 C33 1.551(8) . ?
C32 C34 1.534(8) . ?
C32 C35 1.561(8) . ?
C36 C37 1.499(12) . ?
C36 C38 1.507(11) . ?
C36 C39 1.515(12) . ?
C36A C37A 1.552(15) . ?
C36A C38A 1.540(16) . ?
C36A C39A 1.495(15) . ?
C36B C37B 1.40(2) . ?
C36B C38B 1.54(2) . ?
C36B C39B 1.57(3) . ?

loop_
_smtbx_masks_void_nr
_smtbx_masks_void_average_x
_smtbx_masks_void_average_y
_smtbx_masks_void_average_z
_smtbx_masks_void_volume
_smtbx_masks_void_count_electrons
_smtbx_masks_void_content
1 0.470 0.157 0.840 151.9 40.6 'C H2 Cl2'
2 0.470 0.343 0.340 151.9 40.6 'C H2 Cl2'
3 0.530 0.657 0.660 151.9 40.6 'C H2 Cl2'
4 0.530 0.843 0.160 151.9 40.7 'C H2 Cl2'
